data_7047212
loop_
_publ_author_name
'Kazarina, Olga V.'
'Gourlaouen, Christophe'
'Karmazin, Lydia'
'Morozov, Alexander G.'
'Fedushkin, Igor L.'
'Dagorne, Samuel'

_publ_section_title
;
 Low valent Al(ii)-Al(ii) catalysts as highly active \e-caprolactone
 polymerization catalysts: indication of metal cooperativity through DFT
 studies.
;
_journal_issue 39
_journal_name_full 'Dalton transactions (Cambridge, England : 2003)'
_journal_page_first 13800
_journal_page_last 13808
_journal_paper_doi 10.1039/c8dt02614a
_journal_volume 47
_journal_year 2018
_chemical_formula_moiety 'C80 H92 Al2 N4 O6'
_chemical_formula_sum 'C80 H92 Al2 N4 O6'
_chemical_formula_weight 1259.53
_chemical_properties_physical Air-sensitive,Moisture-sensitive
_space_group_crystal_system orthorhombic
_space_group_IT_number 56
_space_group_name_Hall '-P 2ab 2ac'
_space_group_name_H-M_alt 'P c c n'
_symmetry_space_group_name_Hall '-P 2ab 2ac'
_symmetry_space_group_name_H-M 'P c c n'
_atom_sites_solution_hydrogens geom
_atom_sites_solution_primary direct
_atom_sites_solution_secondary difmap
_audit_creation_method SHELXL-2014/7
_audit_update_record
;
2018-08-01 deposited with the CCDC.
2018-08-03 downloaded from the CCDC.
;
_cell_angle_alpha 90
_cell_angle_beta 90
_cell_angle_gamma 90
_cell_formula_units_Z 4
_cell_length_a 20.4001(17)
_cell_length_b 23.3701(18)
_cell_length_c 16.1214(13)
_cell_measurement_reflns_used 8340
_cell_measurement_temperature 173(2)
_cell_measurement_theta_max 27.58
_cell_measurement_theta_min 2.65
_cell_volume 7685.9(11)
_computing_cell_refinement 'Bruker SAINT'
_computing_data_collection 'Bruker APEX2'
_computing_data_reduction 'Bruker SAINT'
_computing_molecular_graphics 'Bruker SHELXTL'
_computing_publication_material 'Bruker SHELXTL'
_computing_structure_refinement 'SHELXL-2014/7 (Sheldrick, 2014)'
_computing_structure_solution 'SHELXS-2013 (Sheldrick, 2013)'
_diffrn_ambient_temperature 173(2)
_diffrn_measured_fraction_theta_full 1.000
_diffrn_measured_fraction_theta_max 0.998
_diffrn_measurement_device_type 'Bruker APEX-II CCD'
_diffrn_measurement_method '\f and \w scans'
_diffrn_radiation_type MoK\a
_diffrn_radiation_wavelength 0.71073
_diffrn_reflns_av_R_equivalents 0.0870
_diffrn_reflns_av_unetI/netI 0.0516
_diffrn_reflns_Laue_measured_fraction_full 1.000
_diffrn_reflns_Laue_measured_fraction_max 0.998
_diffrn_reflns_limit_h_max 26
_diffrn_reflns_limit_h_min -26
_diffrn_reflns_limit_k_max 30
_diffrn_reflns_limit_k_min -30
_diffrn_reflns_limit_l_max 21
_diffrn_reflns_limit_l_min -21
_diffrn_reflns_number 73164
_diffrn_reflns_point_group_measured_fraction_full 1.000
_diffrn_reflns_point_group_measured_fraction_max 0.998
_diffrn_reflns_theta_full 25.242
_diffrn_reflns_theta_max 28.042
_diffrn_reflns_theta_min 1.325
_diffrn_source 'fine focus sealed tube'
_exptl_absorpt_coefficient_mu 0.089
_exptl_absorpt_correction_T_max 0.7456
_exptl_absorpt_correction_T_min 0.6716
_exptl_absorpt_correction_type multi-scan
_exptl_absorpt_process_details sadabs
_exptl_crystal_colour green
_exptl_crystal_density_diffrn 1.088
_exptl_crystal_description plate
_exptl_crystal_F_000 2696
_exptl_crystal_size_max 0.450
_exptl_crystal_size_mid 0.300
_exptl_crystal_size_min 0.150
_platon_squeeze_details
;
 The residual electron density was assigned to half a molecule
 of the toluene solvent [222/8 = 28 e per asymmetric unit;
 half a molecule of C7H8 would give 25e].
;
_refine_diff_density_max 0.342
_refine_diff_density_min -0.383
_refine_diff_density_rms 0.055
_refine_ls_extinction_method none
_refine_ls_goodness_of_fit_ref 1.074
_refine_ls_hydrogen_treatment constr
_refine_ls_matrix_type full
_refine_ls_number_parameters 450
_refine_ls_number_reflns 9305
_refine_ls_number_restraints 72
_refine_ls_restrained_S_all 1.072
_refine_ls_R_factor_all 0.1176
_refine_ls_R_factor_gt 0.0742
_refine_ls_shift/su_max 0.000
_refine_ls_shift/su_mean 0.000
_refine_ls_structure_factor_coef Fsqd
_refine_ls_weighting_details 'w=1/[\s^2^(Fo^2^)+(0.0566P)^2^+7.1611P] where P=(Fo^2^+2Fc^2^)/3'
_refine_ls_weighting_scheme calc
_refine_ls_wR_factor_gt 0.1465
_refine_ls_wR_factor_ref 0.1653
_reflns_Friedel_coverage 0.000
_reflns_number_gt 6212
_reflns_number_total 9305
_reflns_threshold_expression 'I > 2\s(I)'
_cod_data_source_file c8dt02614a3.cif
_cod_data_source_block sdok160526
_cod_depositor_comments 'Adding full bibliography for 7047211--7047213.cif.'
_cod_database_code 7047212
_shelx_shelxl_version_number 2014/7
_shelx_space_group_comment
;
The symmetry employed for this shelxl refinement is uniquely defined
by the following loop, which should always be used as a source of
symmetry information in preference to the above space-group names.
They are only intended as comments.
;
_shelx_estimated_absorpt_t_min 0.961
_shelx_estimated_absorpt_t_max 0.987
_platon_squeeze_void_probe_radius 1.20

loop_
_space_group_symop_operation_xyz
'x, y, z'
'x+1/2, -y, -z+1/2'
'-x, y+1/2, -z+1/2'
'-x+1/2, -y+1/2, z'
'-x, -y, -z'
'-x-1/2, y, z-1/2'
'x, -y-1/2, z-1/2'
'x-1/2, y-1/2, -z'

loop_
_atom_site_label
_atom_site_type_symbol
_atom_site_fract_x
_atom_site_fract_y
_atom_site_fract_z
_atom_site_U_iso_or_equiv
_atom_site_adp_type
_atom_site_occupancy
_atom_site_site_symmetry_order
_atom_site_calc_flag
_atom_site_refinement_flags_posn
_atom_site_refinement_flags_adp
_atom_site_refinement_flags_occupancy
_atom_site_disorder_assembly
_atom_site_disorder_group
C1 C -0.01600(11) 0.33764(9) 1.00887(12) 0.0185(4) Uani 1 1 d . . . . .
C2 C 0.05050(11) 0.34415(9) 1.01813(12) 0.0174(4) Uani 1 1 d . . . . .
C3 C 0.08244(11) 0.28794(9) 1.01154(13) 0.0201(5) Uani 1 1 d . . . . .
C4 C 0.03071(11) 0.24879(9) 0.99576(12) 0.0184(4) Uani 1 1 d . . . . .
C5 C -0.03114(11) 0.27715(9) 0.99415(12) 0.0192(5) Uani 1 1 d . . . . .
C6 C -0.08571(12) 0.24459(11) 0.97857(15) 0.0285(5) Uani 1 1 d . . . . .
H6 H -0.1281 0.2614 0.9784 0.034 Uiso 1 1 calc R U . . .
C7 C -0.07752(14) 0.18480(11) 0.96264(16) 0.0318(6) Uani 1 1 d . . . . .
H7 H -0.1153 0.1625 0.9509 0.038 Uiso 1 1 calc R U . . .
C8 C -0.01800(13) 0.15848(11) 0.96356(15) 0.0305(6) Uani 1 1 d . . . . .
H8 H -0.0149 0.1187 0.9524 0.037 Uiso 1 1 calc R U . . .
C9 C 0.03954(12) 0.19055(9) 0.98128(13) 0.0230(5) Uani 1 1 d . . . . .
C10 C 0.10489(13) 0.17015(11) 0.98474(15) 0.0317(6) Uani 1 1 d . . . . .
H10 H 0.1138 0.1308 0.9750 0.038 Uiso 1 1 calc R U . . .
C11 C 0.15520(13) 0.20683(11) 1.00208(17) 0.0350(6) Uani 1 1 d . . . . .
H11 H 0.1985 0.1921 1.0051 0.042 Uiso 1 1 calc R U . . .
C12 C 0.14486(12) 0.26649(10) 1.01582(16) 0.0289(5) Uani 1 1 d . . . . .
H12 H 0.1808 0.2910 1.0278 0.035 Uiso 1 1 calc R U . . .
C13 C -0.12265(11) 0.38078(10) 1.01884(15) 0.0234(5) Uani 1 1 d . . . . .
C14 C -0.14281(13) 0.36952(11) 1.10090(16) 0.0328(6) Uani 1 1 d . . . . .
C15 C -0.20872(14) 0.35878(14) 1.1159(2) 0.0455(8) Uani 1 1 d . . . . .
H15 H -0.2224 0.3498 1.1707 0.055 Uiso 1 1 calc R U . . .
C16 C -0.25453(15) 0.36083(15) 1.0540(2) 0.0528(9) Uani 1 1 d . . . . .
H16 H -0.2994 0.3538 1.0659 0.063 Uiso 1 1 calc R U . . .
C17 C -0.23487(14) 0.37316(14) 0.9741(2) 0.0479(8) Uani 1 1 d . . . . .
H17 H -0.2668 0.3750 0.9313 0.057 Uiso 1 1 calc R U . . .
C18 C -0.16942(12) 0.38300(12) 0.95480(16) 0.0325(6) Uani 1 1 d . . . . .
C19 C -0.09450(14) 0.36887(14) 1.17261(16) 0.0424(7) Uani 1 1 d . . . . .
H19 H -0.0501 0.3775 1.1495 0.051 Uiso 1 1 calc R U . . .
C20 C -0.0909(3) 0.31071(18) 1.2139(2) 0.0863(15) Uani 1 1 d . . . . .
H20A H -0.1330 0.3022 1.2406 0.129 Uiso 1 1 calc R U . . .
H20B H -0.0561 0.3109 1.2558 0.129 Uiso 1 1 calc R U . . .
H20C H -0.0814 0.2814 1.1721 0.129 Uiso 1 1 calc R U . . .
C21 C -0.11025(18) 0.41480(17) 1.2366(2) 0.0616(10) Uani 1 1 d . . . . .
H21A H -0.1539 0.4078 1.2598 0.092 Uiso 1 1 calc R U . . .
H21B H -0.1094 0.4525 1.2100 0.092 Uiso 1 1 calc R U . . .
H21C H -0.0776 0.4136 1.2811 0.092 Uiso 1 1 calc R U . . .
C22 C -0.14983(14) 0.39274(15) 0.86459(17) 0.0462(8) Uani 1 1 d . . . . .
H22 H -0.1015 0.3998 0.8629 0.055 Uiso 1 1 calc R U . . .
C23 C -0.1837(2) 0.44395(15) 0.8266(2) 0.0705(11) Uani 1 1 d . . . . .
H23A H -0.2312 0.4375 0.8262 0.106 Uiso 1 1 calc R U . . .
H23B H -0.1682 0.4493 0.7696 0.106 Uiso 1 1 calc R U . . .
H23C H -0.1738 0.4782 0.8593 0.106 Uiso 1 1 calc R U . . .
C24 C -0.1642(3) 0.34019(17) 0.8118(2) 0.0898(16) Uani 1 1 d . . . . .
H24A H -0.2115 0.3329 0.8114 0.135 Uiso 1 1 calc R U . . .
H24B H -0.1414 0.3070 0.8351 0.135 Uiso 1 1 calc R U . . .
H24C H -0.1490 0.3468 0.7550 0.135 Uiso 1 1 calc R U . . .
C25 C 0.13953(11) 0.40847(9) 1.05169(13) 0.0201(5) Uani 1 1 d . . . . .
C26 C 0.19101(12) 0.42899(10) 1.00172(14) 0.0250(5) Uani 1 1 d . . . . .
C27 C 0.25313(13) 0.43564(12) 1.03636(17) 0.0373(6) Uani 1 1 d . . . . .
H27 H 0.2879 0.4499 1.0031 0.045 Uiso 1 1 calc R U . . .
C28 C 0.26495(14) 0.42186(14) 1.11798(19) 0.0440(7) Uani 1 1 d . . . . .
H28 H 0.3078 0.4260 1.1404 0.053 Uiso 1 1 calc R U . . .
C29 C 0.21474(14) 0.40219(12) 1.16684(17) 0.0383(7) Uani 1 1 d . . . . .
H29 H 0.2233 0.3929 1.2232 0.046 Uiso 1 1 calc R U . . .
C30 C 0.15161(12) 0.39561(10) 1.13585(15) 0.0266(5) Uani 1 1 d . . . . .
C31 C 0.18053(13) 0.44037(12) 0.90974(15) 0.0317(6) Uani 1 1 d . . . . .
H31 H 0.1357 0.4570 0.9028 0.038 Uiso 1 1 calc R U . . .
C32 C 0.18239(16) 0.38325(14) 0.86262(17) 0.0457(8) Uani 1 1 d . . . . .
H32A H 0.2261 0.3662 0.8678 0.069 Uiso 1 1 calc R U . . .
H32B H 0.1726 0.3900 0.8039 0.069 Uiso 1 1 calc R U . . .
H32C H 0.1497 0.3571 0.8861 0.069 Uiso 1 1 calc R U . . .
C33 C 0.22954(15) 0.48209(13) 0.87189(19) 0.0445(7) Uani 1 1 d . . . . .
H33A H 0.2292 0.5179 0.9035 0.067 Uiso 1 1 calc R U . . .
H33B H 0.2174 0.4899 0.8142 0.067 Uiso 1 1 calc R U . . .
H33C H 0.2736 0.4653 0.8737 0.067 Uiso 1 1 calc R U . . .
C34 C 0.09722(14) 0.37785(12) 1.19499(15) 0.0351(6) Uani 1 1 d . . . . .
H34 H 0.0576 0.3685 1.1612 0.042 Uiso 1 1 calc R U . . .
C35 C 0.07964(17) 0.42666(15) 1.2527(2) 0.0555(9) Uani 1 1 d . . . . .
H35A H 0.1184 0.4378 1.2848 0.083 Uiso 1 1 calc R U . . .
H35B H 0.0448 0.4143 1.2906 0.083 Uiso 1 1 calc R U . . .
H35C H 0.0643 0.4594 1.2200 0.083 Uiso 1 1 calc R U . . .
C36 C 0.1152(2) 0.32492(15) 1.2454(2) 0.0733(12) Uani 1 1 d . . . . .
H36A H 0.1502 0.3345 1.2846 0.110 Uiso 1 1 calc R U . . .
H36B H 0.1304 0.2947 1.2079 0.110 Uiso 1 1 calc R U . . .
H36C H 0.0766 0.3115 1.2759 0.110 Uiso 1 1 calc R U . . .
C37 C 0.0282(2) 0.30495(12) 0.78352(17) 0.0509(9) Uani 1 1 d . . . . .
H37A H -0.0011 0.2736 0.8016 0.061 Uiso 0.6 1 calc R U P A 1
H37B H 0.0740 0.2912 0.7872 0.061 Uiso 0.6 1 calc R U P A 1
H37C H -0.0148 0.2864 0.7740 0.061 Uiso 0.4 1 calc R U P B 2
H37D H 0.0573 0.2768 0.8110 0.061 Uiso 0.4 1 calc R U P B 2
C38 C 0.0127(4) 0.3211(3) 0.6957(4) 0.0482(16) Uani 0.6 1 d . U P C 1
H38A H -0.0345 0.3304 0.6900 0.058 Uiso 0.6 1 calc R U P C 1
H38B H 0.0232 0.2892 0.6577 0.058 Uiso 0.6 1 calc R U P C 1
C39 C 0.0543(4) 0.3730(4) 0.6756(5) 0.048(2) Uani 0.6 1 d . U P C 1
H39A H 0.1012 0.3622 0.6759 0.058 Uiso 0.6 1 calc R U P C 1
H39B H 0.0432 0.3873 0.6195 0.058 Uiso 0.6 1 calc R U P C 1
C38B C 0.0570(7) 0.3219(4) 0.7027(6) 0.059(3) Uani 0.4 1 d . U P C 2
H38C H 0.1034 0.3332 0.7100 0.070 Uiso 0.4 1 calc R U P C 2
H38D H 0.0551 0.2895 0.6633 0.070 Uiso 0.4 1 calc R U P C 2
C39B C 0.0183(8) 0.3706(7) 0.6709(9) 0.079(5) Uani 0.4 1 d . U P C 2
H39C H -0.0268 0.3577 0.6580 0.095 Uiso 0.4 1 calc R U P C 2
H39D H 0.0384 0.3849 0.6189 0.095 Uiso 0.4 1 calc R U P C 2
C40 C 0.02247(13) 0.40636(10) 0.81229(14) 0.0282(6) Uani 1 1 d . . . . .
N1 N -0.05422(9) 0.38715(8) 1.00051(11) 0.0187(4) Uani 1 1 d . . . . .
N2 N 0.07585(9) 0.39981(8) 1.01707(11) 0.0179(4) Uani 1 1 d . . . . .
O1 O 0.01566(8) 0.44655(7) 0.86178(9) 0.0253(4) Uani 1 1 d . . . . .
O2 O 0.01941(10) 0.35443(7) 0.83768(10) 0.0376(5) Uani 1 1 d . . . . .
O3 O 0.0427(4) 0.4184(5) 0.7370(7) 0.0407(18) Uani 0.6 1 d . U P C 1
O3B O 0.0155(7) 0.4184(8) 0.7335(11) 0.073(5) Uani 0.4 1 d . U P C 2
Al1 Al 0.00622(3) 0.44637(3) 0.98206(4) 0.01668(15) Uani 1 1 d . . . . .

loop_
_atom_site_aniso_label
_atom_site_aniso_U_11
_atom_site_aniso_U_22
_atom_site_aniso_U_33
_atom_site_aniso_U_23
_atom_site_aniso_U_13
_atom_site_aniso_U_12
C1 0.0222(12) 0.0179(10) 0.0153(9) 0.0003(8) 0.0025(8) 0.0003(9)
C2 0.0202(11) 0.0176(10) 0.0144(9) -0.0003(8) 0.0004(9) -0.0001(9)
C3 0.0217(12) 0.0209(11) 0.0178(10) 0.0019(8) 0.0011(9) 0.0020(9)
C4 0.0232(11) 0.0195(10) 0.0126(9) 0.0020(8) 0.0013(8) 0.0000(9)
C5 0.0230(12) 0.0194(11) 0.0151(10) 0.0010(8) 0.0016(8) -0.0027(9)
C6 0.0261(13) 0.0258(12) 0.0335(13) 0.0021(10) -0.0007(11) -0.0018(10)
C7 0.0354(16) 0.0239(13) 0.0362(14) -0.0007(10) -0.0043(11) -0.0120(11)
C8 0.0428(16) 0.0196(12) 0.0290(12) -0.0017(9) 0.0014(11) -0.0043(11)
C9 0.0331(14) 0.0185(11) 0.0175(10) 0.0015(8) 0.0032(10) 0.0020(10)
C10 0.0412(16) 0.0200(12) 0.0340(13) 0.0005(10) 0.0056(12) 0.0080(11)
C11 0.0275(14) 0.0284(14) 0.0491(16) 0.0012(12) 0.0036(12) 0.0102(11)
C12 0.0242(13) 0.0248(12) 0.0378(13) 0.0006(10) -0.0007(11) 0.0005(10)
C13 0.0188(12) 0.0201(11) 0.0313(12) -0.0015(9) 0.0005(10) 0.0016(9)
C14 0.0295(15) 0.0340(14) 0.0348(13) 0.0060(11) 0.0057(11) 0.0057(12)
C15 0.0284(16) 0.057(2) 0.0507(17) 0.0122(15) 0.0137(13) -0.0018(14)
C16 0.0153(14) 0.070(2) 0.073(2) -0.0001(18) 0.0081(15) -0.0082(15)
C17 0.0219(15) 0.065(2) 0.0569(19) -0.0069(16) -0.0084(14) -0.0031(14)
C18 0.0201(13) 0.0392(15) 0.0383(14) -0.0043(11) -0.0017(11) 0.0025(11)
C19 0.0324(16) 0.065(2) 0.0295(13) 0.0129(13) 0.0084(12) 0.0144(14)
C20 0.130(4) 0.075(3) 0.054(2) 0.016(2) -0.016(2) 0.042(3)
C21 0.056(2) 0.079(3) 0.0504(19) -0.0053(18) -0.0086(17) 0.012(2)
C22 0.0228(15) 0.081(2) 0.0343(14) -0.0028(15) -0.0083(12) 0.0017(15)
C23 0.107(3) 0.050(2) 0.054(2) 0.0051(17) 0.000(2) -0.006(2)
C24 0.158(5) 0.072(3) 0.0401(19) -0.0121(18) -0.017(2) 0.042(3)
C25 0.0188(12) 0.0174(11) 0.0239(11) -0.0024(8) -0.0013(9) 0.0025(9)
C26 0.0221(13) 0.0262(12) 0.0268(12) -0.0014(9) 0.0023(9) 0.0027(10)
C27 0.0185(13) 0.0479(17) 0.0455(16) 0.0023(13) 0.0034(11) -0.0005(12)
C28 0.0196(15) 0.062(2) 0.0504(17) 0.0009(15) -0.0124(13) -0.0004(14)
C29 0.0362(16) 0.0460(17) 0.0326(14) 0.0055(12) -0.0155(12) -0.0038(13)
C30 0.0274(14) 0.0255(12) 0.0267(12) 0.0002(10) -0.0052(10) -0.0036(11)
C31 0.0219(13) 0.0427(15) 0.0305(13) 0.0046(11) 0.0054(10) -0.0002(12)
C32 0.0497(19) 0.058(2) 0.0297(14) -0.0050(13) 0.0095(13) -0.0146(16)
C33 0.0399(18) 0.0471(18) 0.0464(17) 0.0109(14) 0.0113(13) -0.0034(14)
C34 0.0389(16) 0.0467(16) 0.0198(11) 0.0036(11) -0.0057(11) -0.0181(13)
C35 0.051(2) 0.059(2) 0.057(2) -0.0026(16) 0.0158(16) -0.0073(17)
C36 0.113(4) 0.048(2) 0.059(2) 0.0195(17) 0.019(2) -0.012(2)
C37 0.096(3) 0.0252(14) 0.0313(14) -0.0106(11) 0.0096(16) -0.0002(16)
C38 0.083(5) 0.037(3) 0.025(2) -0.011(2) -0.001(3) -0.006(4)
C39 0.090(5) 0.038(3) 0.017(3) -0.010(2) 0.013(4) -0.005(4)
C38B 0.113(9) 0.034(5) 0.029(4) -0.011(3) 0.006(6) 0.008(6)
C39B 0.161(13) 0.052(7) 0.025(4) -0.019(4) -0.010(9) 0.025(9)
C40 0.0392(16) 0.0256(13) 0.0197(11) 0.0007(9) -0.0007(10) 0.0010(11)
N1 0.0150(9) 0.0182(9) 0.0228(9) -0.0005(7) -0.0008(7) 0.0015(7)
N2 0.0151(9) 0.0182(9) 0.0203(9) 0.0003(7) -0.0016(7) -0.0001(7)
O1 0.0349(10) 0.0229(8) 0.0181(7) -0.0029(6) -0.0011(7) 0.0007(8)
O2 0.0702(14) 0.0222(9) 0.0206(8) -0.0036(7) 0.0071(8) 0.0035(9)
O3 0.076(4) 0.030(3) 0.017(3) -0.0031(19) 0.011(3) -0.003(3)
O3B 0.165(13) 0.037(5) 0.015(3) -0.006(3) -0.011(9) 0.031(9)
Al1 0.0180(3) 0.0154(3) 0.0167(3) -0.0017(2) -0.0007(3) 0.0012(3)

loop_
_atom_type_symbol
_atom_type_description
_atom_type_scat_dispersion_real
_atom_type_scat_dispersion_imag
_atom_type_scat_source
C C 0.0033 0.0016 'International Tables Vol C Tables 4.2.6.8 and 6.1.1.4'
H H 0.0000 0.0000 'International Tables Vol C Tables 4.2.6.8 and 6.1.1.4'
N N 0.0061 0.0033 'International Tables Vol C Tables 4.2.6.8 and 6.1.1.4'
O O 0.0106 0.0060 'International Tables Vol C Tables 4.2.6.8 and 6.1.1.4'
Al Al 0.0645 0.0514 'International Tables Vol C Tables 4.2.6.8 and 6.1.1.4'

loop_
_geom_angle_atom_site_label_1
_geom_angle_atom_site_label_2
_geom_angle_atom_site_label_3
_geom_angle
_geom_angle_site_symmetry_3
C2 C1 N1 117.94(19) .
C2 C1 C5 109.43(19) .
N1 C1 C5 131.5(2) .
C1 C2 N2 117.81(19) .
C1 C2 C3 109.33(19) .
N2 C2 C3 131.7(2) .
C12 C3 C4 117.6(2) .
C12 C3 C2 137.3(2) .
C4 C3 C2 105.03(19) .
C9 C4 C3 124.3(2) .
C9 C4 C5 124.5(2) .
C3 C4 C5 111.20(19) .
C6 C5 C4 117.6(2) .
C6 C5 C1 137.4(2) .
C4 C5 C1 105.00(19) .
C5 C6 C7 118.7(2) .
C5 C6 H6 120.7 .
C7 C6 H6 120.7 .
C8 C7 C6 122.9(2) .
C8 C7 H7 118.5 .
C6 C7 H7 118.5 .
C7 C8 C9 120.0(2) .
C7 C8 H8 120.0 .
C9 C8 H8 120.0 .
C4 C9 C10 116.4(2) .
C4 C9 C8 116.2(2) .
C10 C9 C8 127.4(2) .
C11 C10 C9 120.2(2) .
C11 C10 H10 119.9 .
C9 C10 H10 119.9 .
C10 C11 C12 122.3(2) .
C10 C11 H11 118.9 .
C12 C11 H11 118.9 .
C3 C12 C11 119.1(2) .
C3 C12 H12 120.4 .
C11 C12 H12 120.4 .
C18 C13 C14 119.8(2) .
C18 C13 N1 120.3(2) .
C14 C13 N1 119.8(2) .
C15 C14 C13 118.6(3) .
C15 C14 C19 119.6(2) .
C13 C14 C19 121.8(2) .
C16 C15 C14 121.9(3) .
C16 C15 H15 119.1 .
C14 C15 H15 119.1 .
C15 C16 C17 119.3(3) .
C15 C16 H16 120.3 .
C17 C16 H16 120.3 .
C16 C17 C18 121.5(3) .
C16 C17 H17 119.2 .
C18 C17 H17 119.2 .
C17 C18 C13 118.8(3) .
C17 C18 C22 119.3(2) .
C13 C18 C22 121.8(2) .
C20 C19 C14 112.0(3) .
C20 C19 C21 110.2(3) .
C14 C19 C21 111.8(2) .
C20 C19 H19 107.5 .
C14 C19 H19 107.5 .
C21 C19 H19 107.5 .
C19 C20 H20A 109.5 .
C19 C20 H20B 109.5 .
H20A C20 H20B 109.5 .
C19 C20 H20C 109.5 .
H20A C20 H20C 109.5 .
H20B C20 H20C 109.5 .
C19 C21 H21A 109.5 .
C19 C21 H21B 109.5 .
H21A C21 H21B 109.5 .
C19 C21 H21C 109.5 .
H21A C21 H21C 109.5 .
H21B C21 H21C 109.5 .
C23 C22 C24 108.9(3) .
C23 C22 C18 112.6(3) .
C24 C22 C18 111.2(3) .
C23 C22 H22 108.0 .
C24 C22 H22 108.0 .
C18 C22 H22 108.0 .
C22 C23 H23A 109.5 .
C22 C23 H23B 109.5 .
H23A C23 H23B 109.5 .
C22 C23 H23C 109.5 .
H23A C23 H23C 109.5 .
H23B C23 H23C 109.5 .
C22 C24 H24A 109.5 .
C22 C24 H24B 109.5 .
H24A C24 H24B 109.5 .
C22 C24 H24C 109.5 .
H24A C24 H24C 109.5 .
H24B C24 H24C 109.5 .
C26 C25 C30 119.5(2) .
C26 C25 N2 120.2(2) .
C30 C25 N2 120.3(2) .
C27 C26 C25 119.1(2) .
C27 C26 C31 119.9(2) .
C25 C26 C31 120.8(2) .
C28 C27 C26 121.1(3) .
C28 C27 H27 119.5 .
C26 C27 H27 119.5 .
C29 C28 C27 119.8(3) .
C29 C28 H28 120.1 .
C27 C28 H28 120.1 .
C28 C29 C30 121.5(2) .
C28 C29 H29 119.2 .
C30 C29 H29 119.2 .
C29 C30 C25 118.9(2) .
C29 C30 C34 118.7(2) .
C25 C30 C34 122.2(2) .
C26 C31 C33 114.2(2) .
C26 C31 C32 109.1(2) .
C33 C31 C32 110.0(2) .
C26 C31 H31 107.8 .
C33 C31 H31 107.8 .
C32 C31 H31 107.8 .
C31 C32 H32A 109.5 .
C31 C32 H32B 109.5 .
H32A C32 H32B 109.5 .
C31 C32 H32C 109.5 .
H32A C32 H32C 109.5 .
H32B C32 H32C 109.5 .
C31 C33 H33A 109.5 .
C31 C33 H33B 109.5 .
H33A C33 H33B 109.5 .
C31 C33 H33C 109.5 .
H33A C33 H33C 109.5 .
H33B C33 H33C 109.5 .
C35 C34 C30 110.6(2) .
C35 C34 C36 109.9(2) .
C30 C34 C36 112.3(3) .
C35 C34 H34 107.9 .
C30 C34 H34 107.9 .
C36 C34 H34 107.9 .
C34 C35 H35A 109.5 .
C34 C35 H35B 109.5 .
H35A C35 H35B 109.5 .
C34 C35 H35C 109.5 .
H35A C35 H35C 109.5 .
H35B C35 H35C 109.5 .
C34 C36 H36A 109.5 .
C34 C36 H36B 109.5 .
H36A C36 H36B 109.5 .
C34 C36 H36C 109.5 .
H36A C36 H36C 109.5 .
H36B C36 H36C 109.5 .
O2 C37 C38B 111.3(4) .
O2 C37 C38 109.8(3) .
O2 C37 H37A 109.7 .
C38 C37 H37A 109.7 .
O2 C37 H37B 109.7 .
C38 C37 H37B 109.7 .
H37A C37 H37B 108.2 .
O2 C37 H37C 109.4 .
C38B C37 H37C 109.4 .
O2 C37 H37D 109.4 .
C38B C37 H37D 109.4 .
H37C C37 H37D 108.0 .
C37 C38 C39 106.6(5) .
C37 C38 H38A 110.4 .
C39 C38 H38A 110.4 .
C37 C38 H38B 110.4 .
C39 C38 H38B 110.4 .
H38A C38 H38B 108.6 .
O3 C39 C38 110.0(7) .
O3 C39 H39A 109.7 .
C38 C39 H39A 109.7 .
O3 C39 H39B 109.7 .
C38 C39 H39B 109.7 .
H39A C39 H39B 108.2 .
C39B C38B C37 107.4(10) .
C39B C38B H38C 110.2 .
C37 C38B H38C 110.2 .
C39B C38B H38D 110.2 .
C37 C38B H38D 110.2 .
H38C C38B H38D 108.5 .
C38B C39B O3B 111.0(12) .
C38B C39B H39C 109.4 .
O3B C39B H39C 109.4 .
C38B C39B H39D 109.4 .
O3B C39B H39D 109.4 .
H39C C39B H39D 108.0 .
O1 C40 O2 120.4(2) .
O1 C40 O3B 116.7(8) .
O2 C40 O3B 120.6(9) .
O1 C40 O3 117.9(6) .
O2 C40 O3 120.9(5) .
C1 N1 C13 115.83(18) .
C1 N1 Al1 104.97(14) .
C13 N1 Al1 138.45(15) .
C2 N2 C25 117.58(17) .
C2 N2 Al1 105.24(14) .
C25 N2 Al1 136.38(15) .
C40 O1 Al1 130.51(15) .
C40 O2 C37 123.5(2) .
C40 O3 C39 121.3(9) .
C40 O3B C39B 119.1(14) .
N2 Al1 N1 91.26(8) .
N2 Al1 O1 103.05(8) .
N1 Al1 O1 102.96(8) .
N2 Al1 Al1 124.71(7) 5_567
N1 Al1 Al1 127.94(7) 5_567
O1 Al1 Al1 103.31(6) 5_567

loop_
_geom_bond_atom_site_label_1
_geom_bond_atom_site_label_2
_geom_bond_distance
_geom_bond_site_symmetry_2
C1 C2 1.373(3) .
C1 N1 1.402(3) .
C1 C5 1.466(3) .
C2 N2 1.400(3) .
C2 C3 1.470(3) .
C3 C12 1.370(3) .
C3 C4 1.420(3) .
C4 C9 1.393(3) .
C4 C5 1.426(3) .
C5 C6 1.371(3) .
C6 C7 1.430(3) .
C6 H6 0.9500 .
C7 C8 1.361(4) .
C7 H7 0.9500 .
C8 C9 1.422(3) .
C8 H8 0.9500 .
C9 C10 1.417(4) .
C10 C11 1.366(4) .
C10 H10 0.9500 .
C11 C12 1.427(4) .
C11 H11 0.9500 .
C12 H12 0.9500 .
C13 C18 1.407(3) .
C13 C14 1.410(3) .
C13 N1 1.435(3) .
C14 C15 1.389(4) .
C14 C19 1.519(4) .
C15 C16 1.368(4) .
C15 H15 0.9500 .
C16 C17 1.379(5) .
C16 H16 0.9500 .
C17 C18 1.390(4) .
C17 H17 0.9500 .
C18 C22 1.525(4) .
C19 C20 1.515(5) .
C19 C21 1.523(4) .
C19 H19 1.0000 .
C20 H20A 0.9800 .
C20 H20B 0.9800 .
C20 H20C 0.9800 .
C21 H21A 0.9800 .
C21 H21B 0.9800 .
C21 H21C 0.9800 .
C22 C23 1.512(5) .
C22 C24 1.522(5) .
C22 H22 1.0000 .
C23 H23A 0.9800 .
C23 H23B 0.9800 .
C23 H23C 0.9800 .
C24 H24A 0.9800 .
C24 H24B 0.9800 .
C24 H24C 0.9800 .
C25 C26 1.408(3) .
C25 C30 1.411(3) .
C25 N2 1.428(3) .
C26 C27 1.394(4) .
C26 C31 1.522(3) .
C27 C28 1.376(4) .
C27 H27 0.9500 .
C28 C29 1.372(4) .
C28 H28 0.9500 .
C29 C30 1.390(4) .
C29 H29 0.9500 .
C30 C34 1.521(4) .
C31 C33 1.524(4) .
C31 C32 1.536(4) .
C31 H31 1.0000 .
C32 H32A 0.9800 .
C32 H32B 0.9800 .
C32 H32C 0.9800 .
C33 H33A 0.9800 .
C33 H33B 0.9800 .
C33 H33C 0.9800 .
C34 C35 1.515(4) .
C34 C36 1.525(4) .
C34 H34 1.0000 .
C35 H35A 0.9800 .
C35 H35B 0.9800 .
C35 H35C 0.9800 .
C36 H36A 0.9800 .
C36 H36B 0.9800 .
C36 H36C 0.9800 .
C37 O2 1.460(3) .
C37 C38B 1.482(11) .
C37 C38 1.499(7) .
C37 H37A 0.9900 .
C37 H37B 0.9900 .
C37 H37C 0.9900 .
C37 H37D 0.9900 .
C38 C39 1.516(11) .
C38 H38A 0.9900 .
C38 H38B 0.9900 .
C39 O3 1.469(14) .
C39 H39A 0.9900 .
C39 H39B 0.9900 .
C38B C39B 1.478(19) .
C38B H38C 0.9900 .
C38B H38D 0.9900 .
C39B O3B 1.51(2) .
C39B H39C 0.9900 .
C39B H39D 0.9900 .
C40 O1 1.240(3) .
C40 O2 1.282(3) .
C40 O3B 1.309(18) .
C40 O3 1.312(11) .
N1 Al1 1.8773(19) .
N2 Al1 1.8762(19) .
O1 Al1 1.9485(16) .
Al1 Al1 2.5852(13) 5_567

loop_
_geom_torsion_atom_site_label_1
_geom_torsion_atom_site_label_2
_geom_torsion_atom_site_label_3
_geom_torsion_atom_site_label_4
_geom_torsion
_geom_torsion_site_symmetry_4
N1 C1 C2 N2 -1.1(3) .
C5 C1 C2 N2 168.20(17) .
N1 C1 C2 C3 -170.43(17) .
C5 C1 C2 C3 -1.1(2) .
C1 C2 C3 C12 -179.3(3) .
N2 C2 C3 C12 13.4(4) .
C1 C2 C3 C4 1.5(2) .
N2 C2 C3 C4 -165.8(2) .
C12 C3 C4 C9 -2.6(3) .
C2 C3 C4 C9 176.85(19) .
C12 C3 C4 C5 179.2(2) .
C2 C3 C4 C5 -1.4(2) .
C9 C4 C5 C6 1.1(3) .
C3 C4 C5 C6 179.3(2) .
C9 C4 C5 C1 -177.46(19) .
C3 C4 C5 C1 0.7(2) .
C2 C1 C5 C6 -177.9(3) .
N1 C1 C5 C6 -10.5(4) .
C2 C1 C5 C4 0.2(2) .
N1 C1 C5 C4 167.6(2) .
C4 C5 C6 C7 -1.7(3) .
C1 C5 C6 C7 176.2(2) .
C5 C6 C7 C8 1.1(4) .
C6 C7 C8 C9 0.3(4) .
C3 C4 C9 C10 1.4(3) .
C5 C4 C9 C10 179.4(2) .
C3 C4 C9 C8 -177.7(2) .
C5 C4 C9 C8 0.2(3) .
C7 C8 C9 C4 -0.9(3) .
C7 C8 C9 C10 -180.0(2) .
C4 C9 C10 C11 0.4(3) .
C8 C9 C10 C11 179.5(2) .
C9 C10 C11 C12 -1.1(4) .
C4 C3 C12 C11 1.7(3) .
C2 C3 C12 C11 -177.4(3) .
C10 C11 C12 C3 0.0(4) .
C18 C13 C14 C15 2.3(4) .
N1 C13 C14 C15 -174.7(2) .
C18 C13 C14 C19 -177.7(2) .
N1 C13 C14 C19 5.3(4) .
C13 C14 C15 C16 -2.3(5) .
C19 C14 C15 C16 177.7(3) .
C14 C15 C16 C17 0.9(5) .
C15 C16 C17 C18 0.7(5) .
C16 C17 C18 C13 -0.6(5) .
C16 C17 C18 C22 176.2(3) .
C14 C13 C18 C17 -0.9(4) .
N1 C13 C18 C17 176.1(2) .
C14 C13 C18 C22 -177.6(3) .
N1 C13 C18 C22 -0.6(4) .
C15 C14 C19 C20 62.1(4) .
C13 C14 C19 C20 -117.9(3) .
C15 C14 C19 C21 -62.1(4) .
C13 C14 C19 C21 117.9(3) .
C17 C18 C22 C23 59.7(4) .
C13 C18 C22 C23 -123.6(3) .
C17 C18 C22 C24 -62.9(4) .
C13 C18 C22 C24 113.8(3) .
C30 C25 C26 C27 0.6(3) .
N2 C25 C26 C27 -178.3(2) .
C30 C25 C26 C31 176.9(2) .
N2 C25 C26 C31 -2.1(3) .
C25 C26 C27 C28 0.8(4) .
C31 C26 C27 C28 -175.5(3) .
C26 C27 C28 C29 -1.2(5) .
C27 C28 C29 C30 0.1(5) .
C28 C29 C30 C25 1.3(4) .
C28 C29 C30 C34 -175.5(3) .
C26 C25 C30 C29 -1.6(3) .
N2 C25 C30 C29 177.3(2) .
C26 C25 C30 C34 175.0(2) .
N2 C25 C30 C34 -6.1(3) .
C27 C26 C31 C33 -25.8(3) .
C25 C26 C31 C33 158.0(2) .
C27 C26 C31 C32 97.7(3) .
C25 C26 C31 C32 -78.5(3) .
C29 C30 C34 C35 72.0(3) .
C25 C30 C34 C35 -104.7(3) .
C29 C30 C34 C36 -51.3(3) .
C25 C30 C34 C36 132.1(3) .
O2 C37 C38 C39 53.7(7) .
C37 C38 C39 O3 -54.9(9) .
O2 C37 C38B C39B -49.6(12) .
C37 C38B C39B O3B 54.8(16) .
C2 C1 N1 C13 -159.79(19) .
C5 C1 N1 C13 33.7(3) .
C2 C1 N1 Al1 12.1(2) .
C5 C1 N1 Al1 -154.4(2) .
C18 C13 N1 C1 -109.4(2) .
C14 C13 N1 C1 67.6(3) .
C18 C13 N1 Al1 82.4(3) .
C14 C13 N1 Al1 -100.6(3) .
C1 C2 N2 C25 160.86(19) .
C3 C2 N2 C25 -32.7(3) .
C1 C2 N2 Al1 -10.5(2) .
C3 C2 N2 Al1 155.85(19) .
C26 C25 N2 C2 118.5(2) .
C30 C25 N2 C2 -60.4(3) .
C26 C25 N2 Al1 -73.5(3) .
C30 C25 N2 Al1 107.6(2) .
O2 C40 O1 Al1 5.1(4) .
O3B C40 O1 Al1 167.7(7) .
O3 C40 O1 Al1 -164.6(4) .
O1 C40 O2 C37 -178.8(3) .
O3B C40 O2 C37 19.2(8) .
O3 C40 O2 C37 -9.3(6) .
C38B C37 O2 C40 14.3(7) .
C38 C37 O2 C40 -23.8(5) .
O1 C40 O3 C39 177.7(6) .
O2 C40 O3 C39 8.0(9) .
C38 C39 O3 C40 25.8(10) .
O1 C40 O3B C39B -175.5(10) .
O2 C40 O3B C39B -12.9(15) .
C38B C39B O3B C40 -25.6(19) .
C2 N2 Al1 N1 14.15(14) .
C25 N2 Al1 N1 -154.8(2) .
C2 N2 Al1 O1 -89.47(14) .
C25 N2 Al1 O1 101.6(2) .
C2 N2 Al1 Al1 153.91(11) 5_567
C25 N2 Al1 Al1 -15.0(2) 5_567
C1 N1 Al1 N2 -14.64(14) .
C13 N1 Al1 N2 154.4(2) .
C1 N1 Al1 O1 89.06(14) .
C13 N1 Al1 O1 -101.9(2) .
C1 N1 Al1 Al1 -152.32(11) 5_567
C13 N1 Al1 Al1 16.7(3) 5_567

loop_
_platon_squeeze_void_nr
_platon_squeeze_void_average_x
_platon_squeeze_void_average_y
_platon_squeeze_void_average_z
_platon_squeeze_void_volume
_platon_squeeze_void_count_electrons
_platon_squeeze_void_content
1 0.000 0.000 0.000 182 51 ' '
2 0.500 0.500 0.000 182 51 ' '
3 0.250 0.750 0.105 25 1 ' '
4 0.750 0.750 0.245 63 3 ' '
5 0.250 0.250 0.255 63 3 ' '
6 0.750 0.250 0.181 22 1 ' '
7 0.250 0.750 0.319 22 1 ' '
8 0.000 0.500 0.500 182 51 ' '
9 0.500 1.000 0.500 182 51 ' '
10 0.750 0.250 0.394 25 1 ' '
11 0.250 0.750 0.605 25 1 ' '
12 0.750 0.750 0.745 63 3 ' '
13 0.250 0.250 0.755 63 3 ' '
14 0.750 0.250 0.681 22 1 ' '
15 0.250 0.750 0.819 22 1 ' '
16 0.750 0.250 0.894 25 1 ' '
